data_7116950
loop_
_publ_author_name
'Bloch, Witold M.'
'Burgun, Alexandre'
'Doonan, Christian J.'
'Sumby, Christopher J.'

_publ_section_title
;
 Probing post-synthetic metallation in metal-organic frameworks: insights
 from X-ray crystallography.
;
_journal_issue 25
_journal_name_full 'Chemical communications (Cambridge, England)'
_journal_page_first 5486
_journal_page_last 5489
_journal_paper_doi 10.1039/c4cc09639h
_journal_volume 51
_journal_year 2015
_chemical_formula_sum 'C77 H69 Cl5.25 Mn5.5 N13 O16.5'
_chemical_formula_weight 1928.73
_chemical_name_systematic
;
 ?
;
_space_group_crystal_system monoclinic
_space_group_IT_number 11
_space_group_name_H-M_alt 'P 1 21/m 1'
_symmetry_space_group_name_Hall '-P 2yb'
_symmetry_space_group_name_H-M 'P 1 21/m 1'
_atom_sites_solution_hydrogens geom
_audit_creation_method SHELXL-2013
_audit_update_record
;
2014-12-02 deposited with the CCDC.
2015-01-12 downloaded from the CCDC.
;
_cell_angle_alpha 90
_cell_angle_beta 97.45(3)
_cell_angle_gamma 90
_cell_formula_units_Z 4
_cell_length_a 12.338(3)
_cell_length_b 33.330(7)
_cell_length_c 25.857(5)
_cell_measurement_temperature 100(2)
_cell_volume 10543(4)
_computing_cell_refinement 'XDS (Kabsch, 1993)'
_computing_data_collection 'BluIce (McPhillips, 2002)'
_computing_data_reduction 'XDS (Kabsch, 1993)'
_computing_molecular_graphics 'X-Seed (Barbour, 1999)'
_computing_publication_material 'CIFTAB (Sheldrick, 1997)'
_computing_structure_refinement 'SHELXL-2013 (Sheldrick, 2013)'
_computing_structure_solution 'SHELXS-2013 (Sheldrick, 2013)'
_diffrn_ambient_temperature 100(2)
_diffrn_measured_fraction_theta_full 0.981
_diffrn_measured_fraction_theta_max 0.853
_diffrn_measurement_device_type 'ADSC Quantum 210r'
_diffrn_measurement_method 'Phi Scan'
_diffrn_radiation_monochromator 'Silicon Double Crystal'
_diffrn_radiation_type Synchrotron
_diffrn_radiation_wavelength 0.71073
_diffrn_reflns_av_R_equivalents 0.0722
_diffrn_reflns_av_unetI/netI 0.0454
_diffrn_reflns_Laue_measured_fraction_full 0.981
_diffrn_reflns_Laue_measured_fraction_max 0.853
_diffrn_reflns_limit_h_max 17
_diffrn_reflns_limit_h_min -17
_diffrn_reflns_limit_k_max 46
_diffrn_reflns_limit_k_min -46
_diffrn_reflns_limit_l_max 35
_diffrn_reflns_limit_l_min -35
_diffrn_reflns_number 200686
_diffrn_reflns_point_group_measured_fraction_full 0.981
_diffrn_reflns_point_group_measured_fraction_max 0.853
_diffrn_reflns_theta_full 27.000
_diffrn_reflns_theta_max 31.392
_diffrn_reflns_theta_min 0.794
_diffrn_source 'MX1 Beamline Australian Synchrotron'
_exptl_absorpt_coefficient_mu 0.830
_exptl_absorpt_correction_T_max 0.984
_exptl_absorpt_correction_T_min 0.826
_exptl_absorpt_process_details 'XDS (Kabsch, 1993)'
_exptl_crystal_colour colourless
_exptl_crystal_density_diffrn 1.215
_exptl_crystal_description plate
_exptl_crystal_F_000 3923
_exptl_crystal_size_max 0.240
_exptl_crystal_size_mid 0.080
_exptl_crystal_size_min 0.020
_platon_squeeze_details
;
The SQUEEZE routine of PLATON was applied to the collected data, which 
resulted in significant reductions in R1 and wR2 and an improvement 
in the GOF. R1, wR2 and GOF before SQUEEZE routine: 17.35%, 51.41%, 
2.242; after SQUEEZE routine: 11.89%, 32.77%, 1.020. The exact nature 
of the species in the solvent accessible region calculated from the 
result of SQUEEZE routine could not be determined due to uncertainties 
in the form of the additional anion (Cl- vs MnCl42-).
;
_refine_diff_density_max 2.191
_refine_diff_density_min -3.379
_refine_diff_density_rms 0.155
_refine_ls_extinction_method none
_refine_ls_goodness_of_fit_ref 1.021
_refine_ls_hydrogen_treatment constr
_refine_ls_matrix_type full
_refine_ls_number_parameters 1158
_refine_ls_number_reflns 30063
_refine_ls_number_restraints 1
_refine_ls_restrained_S_all 1.021
_refine_ls_R_factor_all 0.1379
_refine_ls_R_factor_gt 0.1187
_refine_ls_shift/su_max 0.001
_refine_ls_shift/su_mean 0.000
_refine_ls_structure_factor_coef Fsqd
_refine_ls_weighting_details 'w=1/[\s^2^(Fo^2^)+(0.1633P)^2^+55.9433P] where P=(Fo^2^+2Fc^2^)/3'
_refine_ls_weighting_scheme calc
_refine_ls_wR_factor_gt 0.3126
_refine_ls_wR_factor_ref 0.3259
_reflns_Friedel_coverage 0.000
_reflns_number_gt 23088
_reflns_number_total 30063
_reflns_threshold_expression 'I > 2\s(I)'
_cod_data_source_file c4cc09639h2.cif
_cod_data_source_block 1MnCH3CN
_cod_original_formula_sum 'C77 H69 Cl5.25 Mn5.50 N13 O16.50'
_cod_database_code 7116950
_shelx_space_group_comment
;
The symmetry employed for this shelxl refinement is uniquely defined
by the following loop, which should always be used as a source of
symmetry information in preference to the above space-group names.
They are only intended as comments.
;
_shelx_estimated_absorpt_t_min 0.826
_shelx_estimated_absorpt_t_max 0.984
_shelxl_version_number 2013-4

loop_
_space_group_symop_operation_xyz
'x, y, z'
'-x, y+1/2, -z'
'-x, -y, -z'
'x, -y-1/2, z'

loop_
_atom_site_label
_atom_site_type_symbol
_atom_site_fract_x
_atom_site_fract_y
_atom_site_fract_z
_atom_site_U_iso_or_equiv
_atom_site_adp_type
_atom_site_occupancy
_atom_site_site_symmetry_order
_atom_site_calc_flag
_atom_site_refinement_flags_posn
_atom_site_refinement_flags_adp
_atom_site_refinement_flags_occupancy
_atom_site_disorder_assembly
_atom_site_disorder_group
Mn1 Mn -0.18573(5) 0.56725(2) 0.19950(3) 0.02428(15) Uani 1 1 d . . . . .
Cl1 Cl 0.86812(16) 0.7500 0.45824(8) 0.0489(5) Uani 1 2 d S T P . .
O1 O 0.6714(10) 0.7500 0.2836(4) 0.095(3) Uani 1 2 d S T P . .
C1 C -0.2777(4) 0.64814(15) 0.13452(19) 0.0307(9) Uani 1 1 d . . . . .
H1A H -0.3013 0.6735 0.1167 0.037 Uiso 1 1 calc R U . . .
H1B H -0.2146 0.6541 0.1611 0.037 Uiso 1 1 calc R U . . .
Mn2 Mn 0.00924(5) 0.49630(2) 0.25322(3) 0.02474(15) Uani 1 1 d . . . . .
Cl2 Cl 1.09466(14) 0.69093(6) 0.41265(8) 0.0606(5) Uani 1 1 d . . . . .
O2 O 0.8667(4) 0.70377(13) 0.3439(2) 0.0511(11) Uani 1 1 d . . . . .
C2 C -0.5897(7) 0.2500 0.0539(3) 0.0392(17) Uani 1 2 d S T P . .
H2A H -0.6672 0.2500 0.0382 0.047 Uiso 1 2 calc R U P . .
H2B H -0.5435 0.2500 0.0253 0.047 Uiso 1 2 calc R U P . .
Mn3 Mn 0.21946(6) 0.42849(2) 0.30270(3) 0.02734(16) Uani 1 1 d . . . . .
Cl3 Cl 1.1769(2) 0.7500 0.54051(11) 0.0646(7) Uani 1 2 d S T P . .
O3 O -0.8400(8) 0.2500 0.0638(5) 0.120(5) Uani 1 2 d S T P . .
C3 C 0.5807(6) 0.7500 0.4506(3) 0.0354(16) Uani 1 2 d S T P . .
H3A H 0.5331 0.7500 0.4786 0.043 Uiso 1 2 calc R U P . .
H3B H 0.6577 0.7500 0.4672 0.043 Uiso 1 2 calc R U P . .
Mn4 Mn 0.75630(10) 0.7500 0.36381(5) 0.0380(3) Uani 1 2 d S T P . .
Cl4 Cl 0.29767(18) 0.2500 0.40340(9) 0.0428(4) Uani 1 2 d S T P . .
O4 O -0.8863(10) 0.2993(3) 0.1588(4) 0.141(4) Uani 1 1 d . . . . .
C4 C 0.3067(4) 0.34920(13) 0.37219(18) 0.0268(8) Uani 1 1 d . . . . .
H4A H 0.3290 0.3242 0.3914 0.032 Uiso 1 1 calc R U . . .
H4B H 0.2475 0.3424 0.3440 0.032 Uiso 1 1 calc R U . . .
Mn5 Mn 1.06499(11) 0.7500 0.45945(6) 0.0474(3) Uani 1 2 d S T P . .
Cl5 Cl -0.7004(2) 0.2500 0.24110(13) 0.0661(7) Uani 1 2 d S T P . .
O5 O 0.1122(4) 0.29236(12) 0.29819(18) 0.0478(10) Uani 1 1 d . . . . .
Mn6 Mn -0.75332(11) 0.2500 0.14620(8) 0.0564(4) Uani 1 2 d S T P . .
Cl6 Cl -0.9436(7) 0.2011(3) -0.0311(3) 0.078(3) Uani 0.25 1 d . . P A 1
O6 O -0.0737(6) 0.2500 0.3509(3) 0.070(2) Uani 1 2 d S T P . .
Mn7 Mn 0.10686(11) 0.2500 0.36408(6) 0.0423(3) Uani 1 2 d S T P . .
Cl7 Cl -0.6975(4) 0.2500 -0.08730(15) 0.0968(14) Uani 1 2 d S T P A 1
Mn8 Mn -0.9008(3) 0.2500 -0.0927(2) 0.1509(16) Uani 1 2 d DS T P A 1
Cl8 Cl -0.9799(11) 0.2302(5) -0.1789(5) 0.144(7) Uani 0.25 1 d D . P A 1
Cl9 Cl -0.9715(7) 0.3143(3) -0.0934(4) 0.080(3) Uani 0.25 1 d . . P A 1
N11 N -0.3425(3) 0.59921(13) 0.19144(16) 0.0290(8) Uani 1 1 d . . . . .
N12 N -0.3670(3) 0.63190(13) 0.15988(16) 0.0299(8) Uani 1 1 d . . . . .
C13 C -0.4745(4) 0.64101(16) 0.1547(2) 0.0340(10) Uani 1 1 d . . . . .
C14 C -0.5238(4) 0.61285(16) 0.1831(2) 0.0323(10) Uani 1 1 d . . . . .
C15 C -0.4385(4) 0.58705(16) 0.2056(2) 0.0319(10) Uani 1 1 d . . . . .
C16 C -0.5214(5) 0.6758(2) 0.1238(3) 0.0539(17) Uani 1 1 d . . . . .
H16A H -0.4731 0.6991 0.1308 0.081 Uiso 1 1 calc R U . . .
H16B H -0.5936 0.6822 0.1337 0.081 Uiso 1 1 calc R U . . .
H16C H -0.5287 0.6692 0.0866 0.081 Uiso 1 1 calc R U . . .
C17 C -0.4442(5) 0.5523(2) 0.2403(3) 0.0468(15) Uani 1 1 d . . . . .
H17A H -0.4488 0.5276 0.2196 0.070 Uiso 1 1 calc R U . . .
H17B H -0.5090 0.5546 0.2583 0.070 Uiso 1 1 calc R U . . .
H17C H -0.3785 0.5515 0.2660 0.070 Uiso 1 1 calc R U . . .
C18 C -0.6397(4) 0.60821(17) 0.1884(2) 0.0356(11) Uani 1 1 d . . . . .
C19 C -0.7049(4) 0.64003(18) 0.2008(3) 0.0417(13) Uani 1 1 d . . . . .
H19 H -0.6740 0.6661 0.2054 0.050 Uiso 1 1 calc R U . . .
C20 C -0.8152(4) 0.63441(18) 0.2066(3) 0.0410(12) Uani 1 1 d . . . . .
H20 H -0.8586 0.6564 0.2149 0.049 Uiso 1 1 calc R U . . .
C21 C -0.8606(4) 0.59593(16) 0.1998(2) 0.0341(10) Uani 1 1 d . . . . .
C22 C -0.7962(4) 0.56425(17) 0.1882(2) 0.0357(11) Uani 1 1 d . . . . .
H22 H -0.8267 0.5381 0.1846 0.043 Uiso 1 1 calc R U . . .
C23 C -0.6884(4) 0.57002(18) 0.1817(2) 0.0394(12) Uani 1 1 d . . . . .
H23 H -0.6461 0.5479 0.1726 0.047 Uiso 1 1 calc R U . . .
C24 C -0.9765(4) 0.58862(15) 0.2056(2) 0.0316(10) Uani 1 1 d . . . . .
O25 O -1.0419(3) 0.61747(12) 0.20837(18) 0.0399(9) Uani 1 1 d . . . . .
O26 O -1.0116(3) 0.55238(11) 0.20505(13) 0.0296(7) Uani 1 1 d . . . . .
N31 N -0.1888(4) 0.58668(13) 0.11502(16) 0.0319(8) Uani 1 1 d . . . . .
N32 N -0.2452(3) 0.62020(13) 0.09728(16) 0.0307(8) Uani 1 1 d . . . . .
C33 C -0.2546(5) 0.62276(19) 0.0445(2) 0.0399(12) Uani 1 1 d . . . . .
C34 C -0.2028(5) 0.58964(18) 0.02711(19) 0.0375(11) Uani 1 1 d . . . . .
C35 C -0.1629(5) 0.56788(17) 0.0727(2) 0.0364(11) Uani 1 1 d . . . . .
C36 C -0.3126(7) 0.6560(2) 0.0146(2) 0.062(2) Uani 1 1 d . . . . .
H36A H -0.3820 0.6612 0.0280 0.094 Uiso 1 1 calc R U . . .
H36B H -0.3270 0.6486 -0.0223 0.094 Uiso 1 1 calc R U . . .
H36C H -0.2673 0.6802 0.0184 0.094 Uiso 1 1 calc R U . . .
C37 C -0.1028(6) 0.5290(2) 0.0779(2) 0.0503(16) Uani 1 1 d . . . . .
H37A H -0.0370 0.5309 0.0605 0.075 Uiso 1 1 calc R U . . .
H37B H -0.1500 0.5076 0.0617 0.075 Uiso 1 1 calc R U . . .
H37C H -0.0819 0.5229 0.1149 0.075 Uiso 1 1 calc R U . . .
C38 C -0.1900(5) 0.5800(2) -0.0273(2) 0.0437(14) Uani 1 1 d . . . . .
C41 C -0.1739(5) 0.56282(16) -0.13214(19) 0.0342(10) Uani 1 1 d . . . . .
C44 C -0.1652(4) 0.55420(15) -0.18814(18) 0.0294(9) Uani 1 1 d . . . . .
O45 O -0.2159(5) 0.57643(16) -0.22215(15) 0.0616(15) Uani 1 1 d . . . . .
O46 O -0.1087(4) 0.52543(14) -0.19842(17) 0.0463(10) Uani 1 1 d . . . . .
N51 N -0.6289(4) 0.29448(14) 0.1239(2) 0.0410(11) Uani 1 1 d . . . . .
N52 N -0.5670(4) 0.28598(13) 0.08593(18) 0.0341(9) Uani 1 1 d . . . . .
C53 C -0.4843(4) 0.31296(15) 0.0840(2) 0.0353(11) Uani 1 1 d . . . . .
C54 C -0.4946(5) 0.34078(16) 0.1227(2) 0.0386(12) Uani 1 1 d . . . . .
C55 C -0.5845(5) 0.32763(17) 0.1472(3) 0.0436(13) Uani 1 1 d . . . . .
C56 C -0.4038(5) 0.31105(19) 0.0459(2) 0.0434(12) Uani 1 1 d . . . . .
H56A H -0.3627 0.2859 0.0506 0.065 Uiso 1 1 calc R U . . .
H56B H -0.3532 0.3338 0.0516 0.065 Uiso 1 1 calc R U . . .
H56C H -0.4425 0.3123 0.0103 0.065 Uiso 1 1 calc R U . . .
C57 C -0.6271(6) 0.3454(2) 0.1934(3) 0.0577(18) Uani 1 1 d . . . . .
H57A H -0.7070 0.3430 0.1892 0.087 Uiso 1 1 calc R U . . .
H57B H -0.6064 0.3737 0.1965 0.087 Uiso 1 1 calc R U . . .
H57C H -0.5960 0.3310 0.2250 0.087 Uiso 1 1 calc R U . . .
C58 C -0.4236(5) 0.37571(17) 0.1373(2) 0.0411(13) Uani 1 1 d . . . . .
C59 C -0.4604(9) 0.4143(3) 0.1268(4) 0.098(4) Uani 1 1 d . . . . .
H59 H -0.5324 0.4184 0.1097 0.118 Uiso 1 1 calc R U . . .
C60 C -0.3940(8) 0.4477(2) 0.1407(4) 0.092(4) Uani 1 1 d . . . . .
H60 H -0.4193 0.4740 0.1315 0.111 Uiso 1 1 calc R U . . .
C61 C -0.2888(5) 0.44180(16) 0.1687(2) 0.0365(11) Uani 1 1 d . . . . .
C62 C -0.2642(6) 0.4041(2) 0.1847(4) 0.080(3) Uani 1 1 d . . . . .
H62 H -0.1983 0.3996 0.2074 0.095 Uiso 1 1 calc R U . . .
C63 C -0.3295(6) 0.3722(2) 0.1700(4) 0.080(3) Uani 1 1 d . . . . .
H63 H -0.3080 0.3464 0.1831 0.097 Uiso 1 1 calc R U . . .
C64 C -0.2173(4) 0.47686(15) 0.18633(18) 0.0317(10) Uani 1 1 d . . . . .
O65 O -0.2572(4) 0.51139(12) 0.17851(17) 0.0441(10) Uani 1 1 d . . . . .
O66 O -0.1254(3) 0.46857(13) 0.20771(18) 0.0455(10) Uani 1 1 d . . . . .
N71 N 0.6290(4) 0.70496(14) 0.3835(2) 0.0403(11) Uani 1 1 d . . . . .
N72 N 0.5599(4) 0.71427(12) 0.41891(18) 0.0338(9) Uani 1 1 d . . . . .
C73 C 0.4754(4) 0.68775(15) 0.4185(2) 0.0350(11) Uani 1 1 d . . . . .
C74 C 0.4940(5) 0.65927(15) 0.3811(2) 0.0391(12) Uani 1 1 d . . . . .
C75 C 0.5887(5) 0.67146(16) 0.3598(2) 0.0393(12) Uani 1 1 d . . . . .
C76 C 0.3888(5) 0.69075(19) 0.4524(3) 0.0459(13) Uani 1 1 d . . . . .
H76A H 0.4216 0.6964 0.4882 0.069 Uiso 1 1 calc R U . . .
H76B H 0.3486 0.6654 0.4515 0.069 Uiso 1 1 calc R U . . .
H76C H 0.3385 0.7125 0.4399 0.069 Uiso 1 1 calc R U . . .
C77 C 0.6354(5) 0.65281(19) 0.3152(3) 0.0474(14) Uani 1 1 d . . . . .
H77A H 0.5864 0.6578 0.2829 0.071 Uiso 1 1 calc R U . . .
H77B H 0.6431 0.6238 0.3210 0.071 Uiso 1 1 calc R U . . .
H77C H 0.7072 0.6646 0.3124 0.071 Uiso 1 1 calc R U . . .
C78 C 0.4266(5) 0.62318(16) 0.3666(2) 0.0401(12) Uani 1 1 d . . . . .
C79 C 0.3162(5) 0.62607(17) 0.3473(3) 0.0480(15) Uani 1 1 d . . . . .
H79 H 0.2826 0.6518 0.3446 0.058 Uiso 1 1 calc R U . . .
C80 C 0.2538(5) 0.59255(16) 0.3319(3) 0.0411(12) Uani 1 1 d . . . . .
H80 H 0.1783 0.5953 0.3194 0.049 Uiso 1 1 calc R U . . .
C81 C 0.3030(4) 0.55463(15) 0.3351(2) 0.0338(10) Uani 1 1 d . . . . .
C82 C 0.4143(5) 0.55119(15) 0.3554(2) 0.0360(11) Uani 1 1 d . . . . .
H82 H 0.4479 0.5255 0.3591 0.043 Uiso 1 1 calc R U . . .
C83 C 0.4746(5) 0.58551(17) 0.3700(3) 0.0438(13) Uani 1 1 d . . . . .
H83 H 0.5502 0.5831 0.3826 0.053 Uiso 1 1 calc R U . . .
C84 C 0.2381(4) 0.51846(14) 0.31735(19) 0.0308(9) Uani 1 1 d . . . . .
O85 O 0.1399(3) 0.52394(11) 0.30061(15) 0.0366(8) Uani 1 1 d . . . . .
O86 O 0.2854(3) 0.48486(10) 0.32082(14) 0.0336(7) Uani 1 1 d . . . . .
N91 N 0.2136(4) 0.41125(12) 0.38742(16) 0.0297(8) Uani 1 1 d . . . . .
N92 N 0.2653(3) 0.37730(11) 0.40749(15) 0.0260(7) Uani 1 1 d . . . . .
C93 C 0.2646(4) 0.37433(15) 0.45923(19) 0.0318(10) Uani 1 1 d . . . . .
C94 C 0.2108(5) 0.40802(15) 0.47456(19) 0.0324(10) Uani 1 1 d . . . . .
C95 C 0.1805(5) 0.43010(15) 0.42810(19) 0.0340(10) Uani 1 1 d . . . . .
C96 C 0.3193(5) 0.34045(16) 0.49080(19) 0.0358(11) Uani 1 1 d . . . . .
H96A H 0.2678 0.3181 0.4914 0.054 Uiso 1 1 calc R U . . .
H96B H 0.3424 0.3496 0.5265 0.054 Uiso 1 1 calc R U . . .
H96C H 0.3833 0.3315 0.4751 0.054 Uiso 1 1 calc R U . . .
C97 C 0.1212(6) 0.46906(17) 0.4206(2) 0.0426(13) Uani 1 1 d . . . . .
H97A H 0.1737 0.4912 0.4261 0.064 Uiso 1 1 calc R U . . .
H97B H 0.0684 0.4712 0.4458 0.064 Uiso 1 1 calc R U . . .
H97C H 0.0824 0.4704 0.3851 0.064 Uiso 1 1 calc R U . . .
C98 C 0.1894(5) 0.41833(15) 0.52753(19) 0.0334(10) Uani 1 1 d . . . . .
C99 C 0.1616(5) 0.38878(16) 0.56252(19) 0.0383(12) Uani 1 1 d . . . . .
H99 H 0.1524 0.3617 0.5514 0.046 Uiso 1 1 calc R U . . .
C100 C 0.1476(5) 0.39914(16) 0.61299(19) 0.0374(11) Uani 1 1 d . . . . .
H100 H 0.1332 0.3787 0.6368 0.045 Uiso 1 1 calc R U . . .
C101 C 0.1541(4) 0.43889(15) 0.62976(18) 0.0306(9) Uani 1 1 d . . . . .
C102 C 0.1780(5) 0.46857(16) 0.5946(2) 0.0364(11) Uani 1 1 d . . . . .
H102 H 0.1810 0.4959 0.6051 0.044 Uiso 1 1 calc R U . . .
C103 C 0.1971(5) 0.45835(16) 0.5450(2) 0.0375(11) Uani 1 1 d . . . . .
H103 H 0.2159 0.4787 0.5221 0.045 Uiso 1 1 calc R U . . .
C104 C 0.1400(4) 0.44969(14) 0.68456(18) 0.0286(9) Uani 1 1 d . . . . .
O105 O 0.1759(4) 0.42513(14) 0.71963(14) 0.0440(10) Uani 1 1 d . . . . .
O106 O 0.0932(4) 0.48203(11) 0.69215(16) 0.0393(8) Uani 1 1 d . . . . .
N111 N 0.3791(4) 0.39695(12) 0.31642(16) 0.0303(8) Uani 1 1 d . . . . .
N112 N 0.3985(4) 0.36494(12) 0.34951(15) 0.0282(8) Uani 1 1 d . . . . .
C113 C 0.5052(4) 0.35526(15) 0.3574(2) 0.0309(9) Uani 1 1 d . . . . .
C114 C 0.5606(4) 0.38186(15) 0.3290(2) 0.0342(10) Uani 1 1 d . . . . .
C115 C 0.4775(5) 0.40752(16) 0.3040(2) 0.0358(10) Uani 1 1 d . . . . .
C116 C 0.5478(5) 0.3214(2) 0.3925(3) 0.0500(15) Uani 1 1 d . . . . .
H11D H 0.5235 0.3249 0.4268 0.075 Uiso 1 1 calc R U . . .
H11E H 0.6279 0.3212 0.3963 0.075 Uiso 1 1 calc R U . . .
H11F H 0.5199 0.2959 0.3773 0.075 Uiso 1 1 calc R U . . .
C117 C 0.4868(6) 0.44147(19) 0.2674(3) 0.0497(15) Uani 1 1 d . . . . .
H11A H 0.4226 0.4418 0.2408 0.075 Uiso 1 1 calc R U . . .
H11B H 0.5530 0.4381 0.2506 0.075 Uiso 1 1 calc R U . . .
H11C H 0.4910 0.4668 0.2868 0.075 Uiso 1 1 calc R U . . .
C118 C 0.6774(5) 0.38516(17) 0.3252(2) 0.0400(12) Uani 1 1 d . . . . .
C119 C 0.7413(5) 0.35240(16) 0.3140(3) 0.0415(12) Uani 1 1 d . . . . .
H119 H 0.7095 0.3264 0.3113 0.050 Uiso 1 1 calc R U . . .
C120 C 0.8505(5) 0.35697(17) 0.3068(2) 0.0404(12) Uani 1 1 d . . . . .
H120 H 0.8922 0.3344 0.2987 0.048 Uiso 1 1 calc R U . . .
C121 C 0.8981(5) 0.39514(16) 0.3115(2) 0.0393(12) Uani 1 1 d . . . . .
C122 C 0.8366(5) 0.42751(16) 0.3249(3) 0.0437(13) Uani 1 1 d . . . . .
H122 H 0.8690 0.4534 0.3293 0.052 Uiso 1 1 calc R U . . .
C123 C 0.7291(5) 0.42222(17) 0.3320(3) 0.0433(13) Uani 1 1 d . . . . .
H123 H 0.6887 0.4446 0.3418 0.052 Uiso 1 1 calc R U . . .
C124 C 1.0114(4) 0.40201(15) 0.3003(2) 0.0316(9) Uani 1 1 d . . . . .
O125 O 1.0754(3) 0.37295(11) 0.29478(16) 0.0370(8) Uani 1 1 d . . . . .
O126 O 1.0436(3) 0.43840(11) 0.29812(14) 0.0320(7) Uani 1 1 d . . . . .
N130 N 0.0662(6) 0.3035(2) 0.4109(3) 0.0622(16) Uani 1 1 d . . . . .
C131 C 0.0098(7) 0.3269(2) 0.4284(3) 0.0566(17) Uani 1 1 d . . . . .
C132 C -0.0582(6) 0.3562(2) 0.4510(3) 0.0563(16) Uani 1 1 d . . . . .
H13A H -0.0804 0.3454 0.4833 0.084 Uiso 1 1 calc R U . . .
H13B H -0.1233 0.3619 0.4262 0.084 Uiso 1 1 calc R U . . .
H13C H -0.0165 0.3810 0.4588 0.084 Uiso 1 1 calc R U . . .
C39A C -0.1723(9) 0.6100(3) -0.0622(3) 0.042(2) Uani 0.6 1 d . . P B 1
H39A H -0.1653 0.6369 -0.0500 0.051 Uiso 0.6 1 calc R U P B 1
C40A C -0.1644(10) 0.6023(3) -0.1147(3) 0.043(2) Uani 0.6 1 d . . P B 1
H40A H -0.1529 0.6235 -0.1379 0.052 Uiso 0.6 1 calc R U P B 1
C42A C -0.1892(8) 0.5320(3) -0.0991(3) 0.0381(19) Uani 0.6 1 d . . P B 1
H42A H -0.1933 0.5051 -0.1115 0.046 Uiso 0.6 1 calc R U P B 1
C43A C -0.1988(9) 0.5402(3) -0.0471(4) 0.041(2) Uani 0.6 1 d . . P B 1
H43A H -0.2115 0.5187 -0.0245 0.049 Uiso 0.6 1 calc R U P B 1
C39B C -0.2795(16) 0.5849(8) -0.0642(6) 0.069(6) Uani 0.4 1 d . . P B 2
H39B H -0.3464 0.5943 -0.0542 0.083 Uiso 0.4 1 calc R U P B 2
C40B C -0.2728(19) 0.5762(8) -0.1151(6) 0.081(8) Uani 0.4 1 d . . P B 2
H40B H -0.3361 0.5792 -0.1400 0.097 Uiso 0.4 1 calc R U P B 2
C42B C -0.0852(12) 0.5560(4) -0.0938(5) 0.038(3) Uani 0.4 1 d . . P B 2
H42B H -0.0185 0.5458 -0.1030 0.046 Uiso 0.4 1 calc R U P B 2
C43B C -0.0956(11) 0.5645(5) -0.0410(5) 0.039(3) Uani 0.4 1 d . . P B 2
H43B H -0.0360 0.5593 -0.0147 0.046 Uiso 0.4 1 calc R U P B 2
Cl12 Cl -0.9186(11) 0.3066(3) -0.2448(4) 0.177(5) Uani 0.5 1 d . . P C 2
Cl11 Cl -1.0197(17) 0.1938(7) 0.0350(6) 0.335(13) Uani 0.5 1 d D . P D 2

loop_
_atom_site_aniso_label
_atom_site_aniso_U_11
_atom_site_aniso_U_22
_atom_site_aniso_U_33
_atom_site_aniso_U_23
_atom_site_aniso_U_13
_atom_site_aniso_U_12
Mn1 0.0199(3) 0.0302(3) 0.0212(3) 0.0023(2) -0.0031(2) -0.0008(2)
Cl1 0.0274(8) 0.0770(15) 0.0399(10) 0.000 -0.0046(7) 0.000
O1 0.131(9) 0.077(6) 0.063(5) 0.000 -0.040(6) 0.000
C1 0.030(2) 0.032(2) 0.030(2) 0.0064(17) 0.0045(18) 0.0019(17)
Mn2 0.0216(3) 0.0264(3) 0.0255(3) -0.0006(2) 0.0001(2) 0.0001(2)
Cl2 0.0422(8) 0.0548(9) 0.0813(12) -0.0063(8) -0.0051(8) 0.0073(7)
O2 0.041(2) 0.039(2) 0.069(3) -0.007(2) -0.010(2) 0.0039(17)
C2 0.047(4) 0.027(3) 0.037(4) 0.000 -0.017(3) 0.000
Mn3 0.0357(4) 0.0239(3) 0.0210(3) 0.0000(2) -0.0017(3) 0.0020(3)
Cl3 0.0347(11) 0.100(2) 0.0560(14) 0.000 -0.0064(10) 0.000
O3 0.038(5) 0.184(13) 0.138(11) 0.000 0.008(6) 0.000
C3 0.035(4) 0.025(3) 0.040(4) 0.000 -0.017(3) 0.000
Mn4 0.0350(6) 0.0307(5) 0.0445(6) 0.000 -0.0090(5) 0.000
Cl4 0.0454(10) 0.0301(8) 0.0515(11) 0.000 0.0010(8) 0.000
O4 0.160(10) 0.141(9) 0.113(7) 0.010(6) -0.010(7) -0.012(7)
C4 0.031(2) 0.0230(19) 0.026(2) 0.0003(15) 0.0008(17) -0.0004(16)
Mn5 0.0289(6) 0.0562(8) 0.0540(8) 0.000 -0.0064(5) 0.000
Cl5 0.0605(15) 0.0616(15) 0.0806(19) 0.000 0.0254(14) 0.000
O5 0.055(3) 0.034(2) 0.052(2) 0.0014(17) -0.004(2) 0.0003(18)
Mn6 0.0278(6) 0.0479(8) 0.0934(12) 0.000 0.0072(7) 0.000
Cl6 0.061(5) 0.120(8) 0.051(4) 0.019(4) 0.003(3) -0.033(5)
O6 0.037(4) 0.101(6) 0.070(5) 0.000 0.002(3) 0.000
Mn7 0.0381(6) 0.0352(6) 0.0526(7) 0.000 0.0017(5) 0.000
Cl7 0.180(4) 0.0426(14) 0.076(2) 0.000 0.046(2) 0.000
Mn8 0.114(3) 0.098(2) 0.242(5) 0.000 0.028(3) 0.000
Cl8 0.088(8) 0.192(16) 0.144(11) 0.086(11) -0.024(7) -0.065(9)
Cl9 0.051(4) 0.076(5) 0.106(7) 0.003(5) -0.012(4) -0.007(4)
N11 0.0208(17) 0.034(2) 0.0313(19) 0.0077(15) 0.0009(15) -0.0008(14)
N12 0.0281(19) 0.036(2) 0.0258(18) 0.0049(15) 0.0045(15) -0.0003(15)
C13 0.022(2) 0.036(2) 0.044(3) 0.010(2) 0.0027(19) 0.0036(17)
C14 0.0147(18) 0.046(3) 0.037(2) 0.006(2) 0.0048(17) 0.0006(17)
C15 0.020(2) 0.041(3) 0.035(2) 0.0102(19) 0.0048(17) -0.0016(17)
C16 0.029(3) 0.055(4) 0.079(5) 0.028(3) 0.010(3) 0.014(2)
C17 0.027(2) 0.061(4) 0.056(4) 0.024(3) 0.017(2) 0.004(2)
C18 0.0176(19) 0.043(3) 0.047(3) 0.009(2) 0.0061(19) -0.0025(18)
C19 0.023(2) 0.039(3) 0.064(4) 0.006(2) 0.009(2) -0.0041(19)
C20 0.021(2) 0.045(3) 0.058(3) 0.005(2) 0.009(2) -0.0005(19)
C21 0.022(2) 0.036(2) 0.042(3) 0.005(2) -0.0020(19) -0.0001(17)
C22 0.020(2) 0.043(3) 0.045(3) 0.006(2) 0.0075(19) -0.0018(18)
C23 0.021(2) 0.043(3) 0.055(3) 0.005(2) 0.009(2) 0.0002(19)
C24 0.023(2) 0.036(2) 0.034(2) 0.0036(18) -0.0039(18) 0.0030(17)
O25 0.0203(16) 0.040(2) 0.058(2) 0.0044(17) 0.0033(16) 0.0028(14)
O26 0.0169(14) 0.0411(18) 0.0303(16) 0.0089(14) 0.0015(12) -0.0021(12)
N31 0.033(2) 0.035(2) 0.0265(19) 0.0077(15) 0.0009(16) 0.0086(16)
N32 0.030(2) 0.037(2) 0.0241(18) 0.0095(15) 0.0016(15) 0.0088(16)
C33 0.044(3) 0.051(3) 0.025(2) 0.005(2) 0.004(2) 0.013(2)
C34 0.043(3) 0.047(3) 0.023(2) 0.0069(19) 0.005(2) 0.016(2)
C35 0.038(3) 0.042(3) 0.029(2) 0.002(2) 0.004(2) 0.011(2)
C36 0.094(6) 0.061(4) 0.030(3) 0.011(3) -0.002(3) 0.036(4)
C37 0.071(4) 0.049(3) 0.032(3) 0.005(2) 0.009(3) 0.023(3)
C38 0.052(3) 0.059(4) 0.019(2) 0.004(2) 0.001(2) 0.023(3)
C41 0.039(3) 0.039(3) 0.024(2) 0.0021(18) 0.0019(19) 0.010(2)
C44 0.030(2) 0.033(2) 0.024(2) 0.0005(16) 0.0004(17) 0.0037(17)
O45 0.095(4) 0.063(3) 0.0227(18) -0.0009(18) -0.006(2) 0.044(3)
O46 0.051(2) 0.051(2) 0.039(2) 0.0068(18) 0.0144(18) 0.0216(19)
N51 0.045(3) 0.030(2) 0.045(3) 0.0010(18) -0.006(2) 0.0002(18)
N52 0.034(2) 0.0272(19) 0.037(2) -0.0007(16) -0.0110(17) -0.0022(16)
C53 0.035(3) 0.028(2) 0.038(3) 0.0029(18) -0.014(2) -0.0017(18)
C54 0.038(3) 0.029(2) 0.044(3) 0.001(2) -0.011(2) -0.003(2)
C55 0.048(3) 0.030(3) 0.050(3) -0.004(2) -0.005(3) -0.003(2)
C56 0.041(3) 0.042(3) 0.046(3) 0.001(2) 0.003(2) -0.004(2)
C57 0.054(4) 0.043(3) 0.077(5) -0.018(3) 0.012(4) -0.003(3)
C58 0.043(3) 0.033(3) 0.041(3) 0.001(2) -0.016(2) -0.005(2)
C59 0.102(7) 0.052(4) 0.117(8) 0.021(5) -0.075(6) -0.025(5)
C60 0.104(7) 0.048(4) 0.102(7) 0.032(4) -0.072(6) -0.023(4)
C61 0.040(3) 0.031(2) 0.034(2) -0.0025(19) -0.011(2) -0.008(2)
C62 0.051(4) 0.031(3) 0.141(8) 0.007(4) -0.048(5) -0.004(3)
C63 0.050(4) 0.029(3) 0.145(8) 0.009(4) -0.051(5) -0.001(3)
C64 0.036(2) 0.034(2) 0.024(2) -0.0033(17) -0.0003(18) -0.0083(19)
O65 0.050(2) 0.0281(18) 0.048(2) 0.0032(16) -0.0143(19) -0.0096(16)
O66 0.034(2) 0.039(2) 0.059(3) -0.0088(18) -0.0082(18) -0.0052(16)
N71 0.039(2) 0.030(2) 0.047(3) -0.0026(18) -0.013(2) -0.0045(18)
N72 0.029(2) 0.0261(19) 0.042(2) -0.0012(16) -0.0106(17) -0.0014(15)
C73 0.031(2) 0.029(2) 0.039(3) 0.0013(19) -0.014(2) -0.0014(18)
C74 0.040(3) 0.026(2) 0.046(3) 0.000(2) -0.017(2) 0.0002(19)
C75 0.034(3) 0.031(2) 0.050(3) -0.010(2) -0.007(2) -0.0020(19)
C76 0.043(3) 0.038(3) 0.055(4) 0.000(2) -0.004(3) -0.003(2)
C77 0.042(3) 0.039(3) 0.059(4) -0.016(3) -0.001(3) -0.008(2)
C78 0.040(3) 0.028(2) 0.048(3) -0.001(2) -0.014(2) -0.005(2)
C79 0.033(3) 0.030(3) 0.074(4) 0.000(3) -0.021(3) -0.001(2)
C80 0.030(2) 0.029(2) 0.061(4) -0.004(2) -0.009(2) -0.0038(19)
C81 0.034(2) 0.027(2) 0.038(3) -0.0009(18) -0.007(2) -0.0039(18)
C82 0.037(3) 0.025(2) 0.043(3) -0.0024(19) -0.005(2) -0.0007(18)
C83 0.035(3) 0.036(3) 0.055(3) -0.005(2) -0.014(2) -0.002(2)
C84 0.036(2) 0.025(2) 0.030(2) -0.0005(16) -0.0033(19) -0.0040(17)
O85 0.0290(17) 0.0324(18) 0.044(2) -0.0006(15) -0.0117(15) -0.0051(14)
O86 0.0404(19) 0.0232(15) 0.0364(18) -0.0035(13) 0.0012(15) -0.0007(13)
N91 0.037(2) 0.0219(17) 0.0292(19) 0.0039(14) 0.0020(16) 0.0064(15)
N92 0.0325(19) 0.0242(17) 0.0216(17) 0.0036(13) 0.0045(14) 0.0045(14)
C93 0.035(2) 0.028(2) 0.029(2) 0.0007(17) -0.0075(19) 0.0017(18)
C94 0.044(3) 0.029(2) 0.024(2) 0.0007(16) 0.0031(19) 0.0034(19)
C95 0.047(3) 0.028(2) 0.026(2) -0.0007(17) 0.002(2) 0.005(2)
C96 0.046(3) 0.034(2) 0.026(2) 0.0073(18) 0.000(2) 0.010(2)
C97 0.069(4) 0.035(3) 0.023(2) 0.0032(19) 0.005(2) 0.013(3)
C98 0.048(3) 0.030(2) 0.022(2) 0.0015(17) 0.0045(19) 0.002(2)
C99 0.066(4) 0.028(2) 0.020(2) -0.0011(17) 0.005(2) 0.001(2)
C100 0.057(3) 0.033(2) 0.022(2) 0.0001(18) 0.004(2) 0.001(2)
C101 0.035(2) 0.034(2) 0.0211(19) -0.0024(16) -0.0013(17) 0.0050(18)
C102 0.051(3) 0.030(2) 0.028(2) -0.0038(18) 0.003(2) 0.003(2)
C103 0.052(3) 0.031(2) 0.030(2) 0.0043(18) 0.005(2) 0.004(2)
C104 0.029(2) 0.031(2) 0.024(2) -0.0033(16) -0.0004(17) 0.0001(17)
O105 0.046(2) 0.061(3) 0.0238(17) -0.0032(16) -0.0008(15) 0.0204(19)
O106 0.049(2) 0.0311(18) 0.041(2) -0.0015(15) 0.0191(18) 0.0039(16)
N111 0.041(2) 0.0254(18) 0.0250(18) 0.0039(14) 0.0053(16) 0.0038(16)
N112 0.035(2) 0.0283(18) 0.0216(17) 0.0055(14) 0.0049(15) 0.0022(15)
C113 0.029(2) 0.032(2) 0.032(2) 0.0037(18) 0.0049(18) 0.0023(17)
C114 0.035(2) 0.028(2) 0.040(3) 0.0036(19) 0.011(2) -0.0020(18)
C115 0.043(3) 0.031(2) 0.035(2) 0.0028(19) 0.011(2) 0.002(2)
C116 0.038(3) 0.051(3) 0.060(4) 0.026(3) 0.005(3) 0.007(2)
C117 0.058(4) 0.043(3) 0.053(4) 0.018(3) 0.023(3) 0.006(3)
C118 0.037(3) 0.034(3) 0.052(3) 0.002(2) 0.021(2) -0.004(2)
C119 0.043(3) 0.027(2) 0.057(3) 0.001(2) 0.014(3) -0.003(2)
C120 0.040(3) 0.032(3) 0.052(3) 0.001(2) 0.014(2) 0.002(2)
C121 0.042(3) 0.032(2) 0.047(3) 0.000(2) 0.018(2) 0.003(2)
C122 0.046(3) 0.024(2) 0.066(4) -0.002(2) 0.025(3) -0.001(2)
C123 0.039(3) 0.032(3) 0.063(4) -0.002(2) 0.024(3) 0.000(2)
C124 0.027(2) 0.031(2) 0.037(2) -0.0002(18) 0.0031(19) 0.0017(17)
O125 0.041(2) 0.0268(17) 0.042(2) 0.0020(14) 0.0010(16) 0.0043(14)
O126 0.0340(18) 0.0311(17) 0.0311(17) 0.0048(13) 0.0047(14) 0.0000(13)
N130 0.057(4) 0.053(3) 0.077(4) -0.010(3) 0.012(3) 0.001(3)
C131 0.062(4) 0.053(4) 0.055(4) 0.006(3) 0.006(3) 0.008(3)
C132 0.052(4) 0.057(4) 0.059(4) -0.001(3) 0.005(3) 0.007(3)
C39A 0.067(6) 0.042(5) 0.019(3) -0.002(3) 0.007(4) 0.004(4)
C40A 0.070(7) 0.037(5) 0.021(4) 0.002(3) 0.002(4) 0.007(4)
C42A 0.049(5) 0.037(4) 0.028(4) 0.006(3) 0.007(4) 0.007(4)
C43A 0.050(5) 0.036(4) 0.036(4) 0.006(3) -0.001(4) -0.001(4)
C39B 0.062(11) 0.130(19) 0.018(6) 0.007(8) 0.014(7) 0.039(12)
C40B 0.091(15) 0.129(19) 0.021(6) 0.001(8) -0.001(8) 0.084(15)
C42B 0.040(7) 0.049(8) 0.024(5) 0.006(5) -0.004(5) 0.003(6)
C43B 0.032(6) 0.065(9) 0.021(5) 0.007(5) 0.007(5) 0.020(6)
Cl12 0.283(14) 0.121(6) 0.117(6) -0.034(5) -0.005(7) 0.068(8)
Cl11 0.32(2) 0.44(3) 0.213(15) -0.057(17) -0.077(14) -0.20(2)

loop_
_atom_type_symbol
_atom_type_description
_atom_type_scat_dispersion_real
_atom_type_scat_dispersion_imag
_atom_type_scat_source
C C 0.0033 0.0016 'International Tables Vol C Tables 4.2.6.8 and 6.1.1.4'
H H 0.0000 0.0000 'International Tables Vol C Tables 4.2.6.8 and 6.1.1.4'
Cl Cl 0.1484 0.1585 'International Tables Vol C Tables 4.2.6.8 and 6.1.1.4'
N N 0.0061 0.0033 'International Tables Vol C Tables 4.2.6.8 and 6.1.1.4'
O O 0.0106 0.0060 'International Tables Vol C Tables 4.2.6.8 and 6.1.1.4'
Mn Mn 0.3368 0.7283 'International Tables Vol C Tables 4.2.6.8 and 6.1.1.4'

loop_
_geom_angle_atom_site_label_1
_geom_angle_atom_site_label_2
_geom_angle_atom_site_label_3
_geom_angle
_geom_angle_site_symmetry_1
_geom_angle_site_symmetry_3
O105 Mn1 O65 109.47(19) 3_566 .
O105 Mn1 O26 91.86(15) 3_566 1_655
O65 Mn1 O26 101.03(16) . 1_655
O105 Mn1 N11 88.41(16) 3_566 .
O65 Mn1 N11 94.05(17) . .
O26 Mn1 N11 163.88(15) 1_655 .
O105 Mn1 N31 156.39(18) 3_566 .
O65 Mn1 N31 92.87(17) . .
O26 Mn1 N31 91.23(14) 1_655 .
N11 Mn1 N31 82.29(15) . .
O105 Mn1 O25 82.82(18) 3_566 1_655
O65 Mn1 O25 155.80(17) . 1_655
O26 Mn1 O25 56.73(13) 1_655 1_655
N11 Mn1 O25 107.39(14) . 1_655
N31 Mn1 O25 79.37(16) . 1_655
Mn5 Cl1 Mn4 114.45(10) . .
N32 C1 N12 110.8(4) . .
N32 C1 H1A 109.5 . .
N12 C1 H1A 109.5 . .
N32 C1 H1B 109.5 . .
N12 C1 H1B 109.5 . .
H1A C1 H1B 108.1 . .
O85 Mn2 O46 94.16(18) . 3_565
O85 Mn2 O66 178.05(17) . .
O46 Mn2 O66 87.69(19) 3_565 .
O85 Mn2 O106 86.65(17) . 3_566
O46 Mn2 O106 179.19(18) 3_565 3_566
O66 Mn2 O106 91.50(18) . 3_566
O85 Mn2 O26 89.00(14) . 1_655
O46 Mn2 O26 87.03(15) 3_565 1_655
O66 Mn2 O26 91.71(15) . 1_655
O106 Mn2 O26 92.88(14) 3_566 1_655
O85 Mn2 O126 89.78(14) . 1_455
O46 Mn2 O126 88.02(15) 3_565 1_455
O66 Mn2 O126 89.67(16) . 1_455
O106 Mn2 O126 92.10(14) 3_566 1_455
O26 Mn2 O126 174.80(13) 1_655 1_455
N52 C2 N52 110.1(6) 4_565 .
N52 C2 H2A 109.6 4_565 .
N52 C2 H2A 109.6 . .
N52 C2 H2B 109.6 4_565 .
N52 C2 H2B 109.6 . .
H2A C2 H2B 108.2 . .
O86 Mn3 O45 104.7(2) . 3_565
O86 Mn3 O126 103.48(15) . 1_455
O45 Mn3 O126 93.75(19) 3_565 1_455
O86 Mn3 N111 94.51(16) . .
O45 Mn3 N111 91.49(17) 3_565 .
O126 Mn3 N111 159.29(15) 1_455 .
O86 Mn3 N91 94.10(15) . .
O45 Mn3 N91 160.62(19) 3_565 .
O126 Mn3 N91 86.29(15) 1_455 .
N111 Mn3 N91 82.22(15) . .
N72 C3 N72 110.5(6) 4_575 .
N72 C3 H3A 109.6 4_575 .
N72 C3 H3A 109.6 . .
N72 C3 H3B 109.6 4_575 .
N72 C3 H3B 109.6 . .
H3A C3 H3B 108.1 . .
O2 Mn4 O2 90.9(3) 4_575 .
O2 Mn4 O1 90.8(3) 4_575 .
O2 Mn4 O1 90.8(3) . .
O2 Mn4 N71 175.43(18) 4_575 .
O2 Mn4 N71 93.30(18) . .
O1 Mn4 N71 87.3(3) . .
O2 Mn4 N71 93.30(18) 4_575 4_575
O2 Mn4 N71 175.43(18) . 4_575
O1 Mn4 N71 87.3(3) . 4_575
N71 Mn4 N71 82.5(3) . 4_575
O2 Mn4 Cl1 87.13(14) 4_575 .
O2 Mn4 Cl1 87.13(14) . .
O1 Mn4 Cl1 177.0(4) . .
N71 Mn4 Cl1 94.94(13) . .
N71 Mn4 Cl1 94.94(13) 4_575 .
N112 C4 N92 112.4(4) . .
N112 C4 H4A 109.1 . .
N92 C4 H4A 109.1 . .
N112 C4 H4B 109.1 . .
N92 C4 H4B 109.1 . .
H4A C4 H4B 107.8 . .
Cl3 Mn5 Cl2 110.11(7) . 4_575
Cl3 Mn5 Cl2 110.10(7) . .
Cl2 Mn5 Cl2 112.76(13) 4_575 .
Cl3 Mn5 Cl1 118.82(11) . .
Cl2 Mn5 Cl1 102.39(6) 4_575 .
Cl2 Mn5 Cl1 102.39(6) . .
O3 Mn6 N51 90.8(2) . .
O3 Mn6 N51 90.8(2) . 4_565
N51 Mn6 N51 81.9(3) . 4_565
O3 Mn6 O4 83.0(3) . 4_565
N51 Mn6 O4 173.0(3) . 4_565
N51 Mn6 O4 94.9(3) 4_565 4_565
O3 Mn6 O4 83.0(3) . .
N51 Mn6 O4 94.9(3) . .
N51 Mn6 O4 173.0(3) 4_565 .
O4 Mn6 O4 87.6(6) 4_565 .
O3 Mn6 Cl5 167.3(3) . .
N51 Mn6 Cl5 98.80(15) . .
N51 Mn6 Cl5 98.80(15) 4_565 .
O4 Mn6 Cl5 87.8(3) 4_565 .
O4 Mn6 Cl5 87.8(3) . .
Cl9 Cl6 Mn8 66.7(5) 4_565 .
O6 Mn7 O5 90.6(2) . .
O6 Mn7 O5 90.6(2) . 4_565
O5 Mn7 O5 79.0(2) . 4_565
O6 Mn7 N130 78.0(2) . .
O5 Mn7 N130 86.5(2) . .
O5 Mn7 N130 161.5(2) 4_565 .
O6 Mn7 N130 78.0(2) . 4_565
O5 Mn7 N130 161.5(2) . 4_565
O5 Mn7 N130 86.5(2) 4_565 4_565
N130 Mn7 N130 105.0(4) . 4_565
O6 Mn7 Cl4 164.4(2) . .
O5 Mn7 Cl4 101.35(14) . .
O5 Mn7 Cl4 101.35(14) 4_565 .
N130 Mn7 Cl4 92.64(19) . .
N130 Mn7 Cl4 92.64(19) 4_565 .
Cl9 Mn8 Cl9 135.8(5) . 4_565
Cl9 Mn8 Cl6 42.0(4) . 4_565
Cl9 Mn8 Cl6 121.5(4) 4_565 4_565
Cl9 Mn8 Cl6 121.5(4) . .
Cl9 Mn8 Cl6 42.0(4) 4_565 .
Cl6 Mn8 Cl6 86.2(6) 4_565 .
Cl9 Mn8 Cl8 97.9(5) . .
Cl9 Mn8 Cl8 68.4(4) 4_565 .
Cl6 Mn8 Cl8 135.0(5) 4_565 .
Cl6 Mn8 Cl8 109.4(4) . .
Cl9 Mn8 Cl8 68.4(4) . 4_565
Cl9 Mn8 Cl8 97.9(5) 4_565 4_565
Cl6 Mn8 Cl8 109.4(4) 4_565 4_565
Cl6 Mn8 Cl8 135.0(5) . 4_565
Cl8 Mn8 Cl8 31.7(7) . 4_565
Cl9 Mn8 Cl7 112.1(2) . .
Cl9 Mn8 Cl7 112.1(2) 4_565 .
Cl6 Mn8 Cl7 105.7(3) 4_565 .
Cl6 Mn8 Cl7 105.7(3) . .
Cl8 Mn8 Cl7 109.6(4) . .
Cl8 Mn8 Cl7 109.6(4) 4_565 .
Cl8 Cl8 Mn8 74.1(4) 4_565 .
Cl6 Cl9 Mn8 71.3(5) 4_565 .
C15 N11 N12 105.5(4) . .
C15 N11 Mn1 128.6(3) . .
N12 N11 Mn1 124.4(3) . .
C13 N12 N11 112.1(4) . .
C13 N12 C1 131.4(4) . .
N11 N12 C1 116.2(4) . .
N12 C13 C14 106.8(4) . .
N12 C13 C16 122.7(5) . .
C14 C13 C16 130.6(5) . .
C13 C14 C15 106.0(4) . .
C13 C14 C18 128.7(5) . .
C15 C14 C18 125.3(5) . .
N11 C15 C14 109.7(4) . .
N11 C15 C17 121.0(4) . .
C14 C15 C17 129.3(4) . .
C13 C16 H16A 109.5 . .
C13 C16 H16B 109.5 . .
H16A C16 H16B 109.5 . .
C13 C16 H16C 109.5 . .
H16A C16 H16C 109.5 . .
H16B C16 H16C 109.5 . .
C15 C17 H17A 109.5 . .
C15 C17 H17B 109.5 . .
H17A C17 H17B 109.5 . .
C15 C17 H17C 109.5 . .
H17A C17 H17C 109.5 . .
H17B C17 H17C 109.5 . .
C19 C18 C23 117.8(4) . .
C19 C18 C14 122.8(5) . .
C23 C18 C14 119.4(5) . .
C18 C19 C20 121.4(5) . .
C18 C19 H19 119.3 . .
C20 C19 H19 119.3 . .
C19 C20 C21 119.2(5) . .
C19 C20 H20 120.4 . .
C21 C20 H20 120.4 . .
C22 C21 C20 119.7(5) . .
C22 C21 C24 119.2(5) . .
C20 C21 C24 121.0(5) . .
C23 C22 C21 120.9(5) . .
C23 C22 H22 119.6 . .
C21 C22 H22 119.6 . .
C22 C23 C18 121.0(5) . .
C22 C23 H23 119.5 . .
C18 C23 H23 119.5 . .
O25 C24 O26 120.0(4) . .
O25 C24 C21 120.9(5) . .
O26 C24 C21 119.0(4) . .
C24 O25 Mn1 86.2(3) . 1_455
C24 O26 Mn1 96.6(3) . 1_455
C24 O26 Mn2 139.9(3) . 1_455
Mn1 O26 Mn2 105.42(13) 1_455 1_455
C35 N31 N32 106.0(4) . .
C35 N31 Mn1 132.7(3) . .
N32 N31 Mn1 120.0(3) . .
C33 N32 N31 111.3(4) . .
C33 N32 C1 129.8(4) . .
N31 N32 C1 118.8(4) . .
N32 C33 C34 107.1(5) . .
N32 C33 C36 123.0(5) . .
C34 C33 C36 129.9(5) . .
C33 C34 C35 105.3(5) . .
C33 C34 C38 126.7(5) . .
C35 C34 C38 128.0(5) . .
N31 C35 C34 110.3(5) . .
N31 C35 C37 120.2(5) . .
C34 C35 C37 129.5(5) . .
C33 C36 H36A 109.5 . .
C33 C36 H36B 109.5 . .
H36A C36 H36B 109.5 . .
C33 C36 H36C 109.5 . .
H36A C36 H36C 109.5 . .
H36B C36 H36C 109.5 . .
C35 C37 H37A 109.5 . .
C35 C37 H37B 109.5 . .
H37A C37 H37B 109.5 . .
C35 C37 H37C 109.5 . .
H37A C37 H37C 109.5 . .
H37B C37 H37C 109.5 . .
C43B C38 C39B 120.2(9) . .
C39A C38 C43A 116.8(7) . .
C43B C38 C34 122.1(7) . .
C39B C38 C34 117.6(8) . .
C39A C38 C34 120.8(6) . .
C43A C38 C34 122.3(6) . .
C42A C41 C40A 121.4(7) . .
C42B C41 C40B 117.1(9) . .
C42A C41 C44 119.7(6) . .
C40A C41 C44 118.9(6) . .
C42B C41 C44 120.7(7) . .
C40B C41 C44 122.2(7) . .
O46 C44 O45 123.5(5) . .
O46 C44 C41 118.1(4) . .
O45 C44 C41 118.4(5) . .
C44 O45 Mn3 126.8(4) . 3_565
C44 O46 Mn2 143.3(4) . 3_565
C55 N51 N52 105.2(5) . .
C55 N51 Mn6 132.6(5) . .
N52 N51 Mn6 120.9(3) . .
N51 N52 C53 112.6(4) . .
N51 N52 C2 119.9(5) . .
C53 N52 C2 127.4(6) . .
N52 C53 C54 105.9(5) . .
N52 C53 C56 124.2(5) . .
C54 C53 C56 129.8(5) . .
C53 C54 C55 105.5(5) . .
C53 C54 C58 127.4(6) . .
C55 C54 C58 127.0(6) . .
N51 C55 C54 110.6(6) . .
N51 C55 C57 121.4(6) . .
C54 C55 C57 127.9(5) . .
C53 C56 H56A 109.5 . .
C53 C56 H56B 109.5 . .
H56A C56 H56B 109.5 . .
C53 C56 H56C 109.5 . .
H56A C56 H56C 109.5 . .
H56B C56 H56C 109.5 . .
C55 C57 H57A 109.5 . .
C55 C57 H57B 109.5 . .
H57A C57 H57B 109.5 . .
C55 C57 H57C 109.5 . .
H57A C57 H57C 109.5 . .
H57B C57 H57C 109.5 . .
C63 C58 C59 116.1(6) . .
C63 C58 C54 121.7(5) . .
C59 C58 C54 121.1(6) . .
C58 C59 C60 121.6(8) . .
C58 C59 H59 119.2 . .
C60 C59 H59 119.2 . .
C59 C60 C61 119.3(7) . .
C59 C60 H60 120.4 . .
C61 C60 H60 120.4 . .
C62 C61 C60 116.3(6) . .
C62 C61 C64 122.3(5) . .
C60 C61 C64 120.8(5) . .
C61 C62 C63 122.9(6) . .
C61 C62 H62 118.6 . .
C63 C62 H62 118.6 . .
C58 C63 C62 122.5(6) . .
C58 C63 H63 118.7 . .
C62 C63 H63 118.7 . .
O66 C64 O65 126.7(5) . .
O66 C64 C61 115.8(5) . .
O65 C64 C61 117.5(5) . .
C64 O65 Mn1 128.8(3) . .
C64 O66 Mn2 139.8(4) . .
C75 N71 N72 105.6(5) . .
C75 N71 Mn4 132.4(5) . .
N72 N71 Mn4 120.6(3) . .
C73 N72 N71 113.0(4) . .
C73 N72 C3 128.0(6) . .
N71 N72 C3 119.0(5) . .
N72 C73 C74 104.6(5) . .
N72 C73 C76 124.4(5) . .
C74 C73 C76 131.0(5) . .
C73 C74 C75 107.0(5) . .
C73 C74 C78 126.1(6) . .
C75 C74 C78 126.9(5) . .
N71 C75 C74 109.8(5) . .
N71 C75 C77 123.0(6) . .
C74 C75 C77 127.1(5) . .
C73 C76 H76A 109.5 . .
C73 C76 H76B 109.5 . .
H76A C76 H76B 109.5 . .
C73 C76 H76C 109.5 . .
H76A C76 H76C 109.5 . .
H76B C76 H76C 109.5 . .
C75 C77 H77A 109.5 . .
C75 C77 H77B 109.5 . .
H77A C77 H77B 109.5 . .
C75 C77 H77C 109.5 . .
H77A C77 H77C 109.5 . .
H77B C77 H77C 109.5 . .
C83 C78 C79 118.4(5) . .
C83 C78 C74 119.8(5) . .
C79 C78 C74 121.7(5) . .
C80 C79 C78 121.9(5) . .
C80 C79 H79 119.0 . .
C78 C79 H79 119.0 . .
C79 C80 C81 119.4(5) . .
C79 C80 H80 120.3 . .
C81 C80 H80 120.3 . .
C80 C81 C82 119.3(5) . .
C80 C81 C84 120.2(5) . .
C82 C81 C84 120.6(5) . .
C83 C82 C81 119.7(5) . .
C83 C82 H82 120.1 . .
C81 C82 H82 120.1 . .
C78 C83 C82 121.2(5) . .
C78 C83 H83 119.4 . .
C82 C83 H83 119.4 . .
O85 C84 O86 125.1(5) . .
O85 C84 C81 116.7(4) . .
O86 C84 C81 118.2(4) . .
C84 O85 Mn2 140.7(4) . .
C84 O86 Mn3 128.5(3) . .
C95 N91 N92 105.4(4) . .
C95 N91 Mn3 133.8(3) . .
N92 N91 Mn3 120.2(3) . .
C93 N92 N91 112.1(4) . .
C93 N92 C4 129.0(4) . .
N91 N92 C4 118.8(4) . .
N92 C93 C94 106.8(4) . .
N92 C93 C96 122.5(5) . .
C94 C93 C96 130.6(5) . .
C93 C94 C95 105.2(4) . .
C93 C94 C98 127.3(5) . .
C95 C94 C98 127.5(5) . .
N91 C95 C94 110.5(4) . .
N91 C95 C97 120.2(4) . .
C94 C95 C97 129.3(5) . .
C93 C96 H96A 109.5 . .
C93 C96 H96B 109.5 . .
H96A C96 H96B 109.5 . .
C93 C96 H96C 109.5 . .
H96A C96 H96C 109.5 . .
H96B C96 H96C 109.5 . .
C95 C97 H97A 109.5 . .
C95 C97 H97B 109.5 . .
H97A C97 H97B 109.5 . .
C95 C97 H97C 109.5 . .
H97A C97 H97C 109.5 . .
H97B C97 H97C 109.5 . .
C103 C98 C99 117.9(5) . .
C103 C98 C94 120.6(5) . .
C99 C98 C94 121.5(5) . .
C100 C99 C98 120.1(5) . .
C100 C99 H99 119.9 . .
C98 C99 H99 119.9 . .
C99 C100 C101 121.5(5) . .
C99 C100 H100 119.3 . .
C101 C100 H100 119.3 . .
C100 C101 C102 118.6(4) . .
C100 C101 C104 121.0(5) . .
C102 C101 C104 120.4(4) . .
C103 C102 C101 120.4(5) . .
C103 C102 H102 119.8 . .
C101 C102 H102 119.8 . .
C102 C103 C98 121.4(5) . .
C102 C103 H103 119.3 . .
C98 C103 H103 119.3 . .
O106 C104 O105 125.1(5) . .
O106 C104 C101 118.0(4) . .
O105 C104 C101 116.9(4) . .
C104 O105 Mn1 127.6(3) . 3_566
C104 O106 Mn2 136.0(4) . 3_566
C115 N111 N112 105.3(4) . .
C115 N111 Mn3 130.5(3) . .
N112 N111 Mn3 123.2(3) . .
C113 N112 N111 111.7(4) . .
C113 N112 C4 131.1(4) . .
N111 N112 C4 117.1(4) . .
N112 C113 C114 107.8(4) . .
N112 C113 C116 122.1(5) . .
C114 C113 C116 130.1(5) . .
C113 C114 C115 104.4(5) . .
C113 C114 C118 129.9(5) . .
C115 C114 C118 125.6(5) . .
N111 C115 C114 110.8(4) . .
N111 C115 C117 119.8(5) . .
C114 C115 C117 129.4(5) . .
C113 C116 H11D 109.5 . .
C113 C116 H11E 109.5 . .
H11D C116 H11E 109.5 . .
C113 C116 H11F 109.5 . .
H11D C116 H11F 109.5 . .
H11E C116 H11F 109.5 . .
C115 C117 H11A 109.5 . .
C115 C117 H11B 109.5 . .
H11A C117 H11B 109.5 . .
C115 C117 H11C 109.5 . .
H11A C117 H11C 109.5 . .
H11B C117 H11C 109.5 . .
C123 C118 C119 117.2(5) . .
C123 C118 C114 119.9(5) . .
C119 C118 C114 122.9(5) . .
C120 C119 C118 121.6(5) . .
C120 C119 H119 119.2 . .
C118 C119 H119 119.2 . .
C119 C120 C121 119.4(5) . .
C119 C120 H120 120.3 . .
C121 C120 H120 120.3 . .
C122 C121 C120 119.4(5) . .
C122 C121 C124 119.3(5) . .
C120 C121 C124 121.3(5) . .
C123 C122 C121 120.1(5) . .
C123 C122 H122 119.9 . .
C121 C122 H122 119.9 . .
C122 C123 C118 122.2(5) . .
C122 C123 H123 118.9 . .
C118 C123 H123 118.9 . .
O125 C124 O126 121.2(5) . .
O125 C124 C121 121.3(5) . .
O126 C124 C121 117.4(4) . .
C124 O126 Mn3 99.6(3) . 1_655
C124 O126 Mn2 142.3(3) . 1_655
Mn3 O126 Mn2 106.00(15) 1_655 1_655
C131 N130 Mn7 156.8(7) . .
N130 C131 C132 178.7(9) . .
C131 C132 H13A 109.5 . .
C131 C132 H13B 109.5 . .
H13A C132 H13B 109.5 . .
C131 C132 H13C 109.5 . .
H13A C132 H13C 109.5 . .
H13B C132 H13C 109.5 . .
C38 C39A C40A 122.5(9) . .
C38 C39A H39A 118.7 . .
C40A C39A H39A 118.7 . .
C41 C40A C39A 118.4(8) . .
C41 C40A H40A 120.8 . .
C39A C40A H40A 120.8 . .
C41 C42A C43A 119.5(8) . .
C41 C42A H42A 120.2 . .
C43A C42A H42A 120.2 . .
C42A C43A C38 121.2(8) . .
C42A C43A H43A 119.4 . .
C38 C43A H43A 119.4 . .
C40B C39B C38 120.2(15) . .
C40B C39B H39B 119.9 . .
C38 C39B H39B 119.9 . .
C39B C40B C41 121.9(15) . .
C39B C40B H40B 119.0 . .
C41 C40B H40B 119.0 . .
C41 C42B C43B 119.5(12) . .
C41 C42B H42B 120.3 . .
C43B C42B H42B 120.3 . .
C38 C43B C42B 120.9(11) . .
C38 C43B H43B 119.6 . .
C42B C43B H43B 119.6 . .

loop_
_geom_bond_atom_site_label_1
_geom_bond_atom_site_label_2
_geom_bond_distance
_geom_bond_site_symmetry_2
Mn1 O105 2.094(4) 3_566
Mn1 O65 2.101(4) .
Mn1 O26 2.191(3) 1_655
Mn1 N11 2.194(4) .
Mn1 N31 2.274(4) .
Mn1 O25 2.429(4) 1_655
Cl1 Mn5 2.425(2) .
Cl1 Mn4 2.644(2) .
O1 Mn4 2.200(8) .
C1 N32 1.434(7) .
C1 N12 1.457(6) .
C1 H1A 0.9900 .
C1 H1B 0.9900 .
Mn2 O85 2.107(4) .
Mn2 O46 2.119(4) 3_565
Mn2 O66 2.119(4) .
Mn2 O106 2.139(4) 3_566
Mn2 O26 2.243(3) 1_655
Mn2 O126 2.264(4) 1_455
Cl2 Mn5 2.364(2) .
O2 Mn4 2.163(5) .
C2 N52 1.463(6) 4_565
C2 N52 1.463(6) .
C2 H2A 0.9900 .
C2 H2B 0.9900 .
Mn3 O86 2.077(4) .
Mn3 O45 2.084(4) 3_565
Mn3 O126 2.183(4) 1_455
Mn3 N111 2.220(4) .
Mn3 N91 2.275(4) .
Cl3 Mn5 2.355(3) .
O3 Mn6 2.256(13) .
C3 N72 1.450(6) 4_575
C3 N72 1.450(6) .
C3 H3A 0.9900 .
C3 H3B 0.9900 .
Mn4 O2 2.162(5) 4_575
Mn4 N71 2.278(5) .
Mn4 N71 2.278(5) 4_575
Cl4 Mn7 2.440(3) .
O4 Mn6 2.375(12) .
C4 N112 1.440(6) .
C4 N92 1.446(6) .
C4 H4A 0.9900 .
C4 H4B 0.9900 .
Mn5 Cl2 2.364(2) 4_575
Cl5 Mn6 2.456(4) .
O5 Mn7 2.220(5) .
Mn6 N51 2.261(5) .
Mn6 N51 2.261(5) 4_565
Mn6 O4 2.375(12) 4_565
Cl6 Cl9 1.684(14) 4_565
Cl6 Mn8 2.386(9) .
O6 Mn7 2.209(7) .
Mn7 O5 2.220(5) 4_565
Mn7 N130 2.247(7) .
Mn7 N130 2.247(7) 4_565
Cl7 Mn8 2.493(7) .
Mn8 Cl9 2.313(10) .
Mn8 Cl9 2.313(10) 4_565
Mn8 Cl6 2.386(9) 4_565
Mn8 Cl8 2.407(13) .
Mn8 Cl8 2.407(13) 4_565
Cl8 Cl8 1.32(3) 4_565
Cl9 Cl6 1.684(14) 4_565
N11 C15 1.347(6) .
N11 N12 1.371(6) .
N12 C13 1.350(6) .
C13 C14 1.381(7) .
C13 C16 1.483(7) .
C14 C15 1.423(7) .
C14 C18 1.463(6) .
C15 C17 1.473(7) .
C16 H16A 0.9800 .
C16 H16B 0.9800 .
C16 H16C 0.9800 .
C17 H17A 0.9800 .
C17 H17B 0.9800 .
C17 H17C 0.9800 .
C18 C19 1.394(8) .
C18 C23 1.408(8) .
C19 C20 1.400(7) .
C19 H19 0.9500 .
C20 C21 1.401(8) .
C20 H20 0.9500 .
C21 C22 1.377(7) .
C21 C24 1.477(7) .
C22 C23 1.376(7) .
C22 H22 0.9500 .
C23 H23 0.9500 .
C24 O25 1.263(6) .
C24 O26 1.283(6) .
O25 Mn1 2.429(4) 1_455
O26 Mn1 2.191(3) 1_455
O26 Mn2 2.242(3) 1_455
N31 C35 1.335(7) .
N31 N32 1.364(5) .
N32 C33 1.358(6) .
C33 C34 1.380(8) .
C33 C36 1.481(8) .
C34 C35 1.417(7) .
C34 C38 1.471(7) .
C35 C37 1.490(8) .
C36 H36A 0.9800 .
C36 H36B 0.9800 .
C36 H36C 0.9800 .
C37 H37A 0.9800 .
C37 H37B 0.9800 .
C37 H37C 0.9800 .
C38 C43B 1.362(13) .
C38 C39B 1.373(18) .
C38 C39A 1.382(11) .
C38 C43A 1.423(12) .
C41 C42A 1.365(10) .
C41 C40A 1.391(11) .
C41 C42B 1.397(13) .
C41 C40B 1.422(19) .
C41 C44 1.493(7) .
C44 O46 1.235(6) .
C44 O45 1.253(6) .
O45 Mn3 2.084(4) 3_565
O46 Mn2 2.119(4) 3_565
N51 C55 1.341(7) .
N51 N52 1.350(7) .
N52 C53 1.367(7) .
C53 C54 1.382(8) .
C53 C56 1.487(9) .
C54 C55 1.417(9) .
C54 C58 1.477(7) .
C55 C57 1.489(10) .
C56 H56A 0.9800 .
C56 H56B 0.9800 .
C56 H56C 0.9800 .
C57 H57A 0.9800 .
C57 H57B 0.9800 .
C57 H57C 0.9800 .
C58 C63 1.349(8) .
C58 C59 1.380(10) .
C59 C60 1.400(11) .
C59 H59 0.9500 .
C60 C61 1.415(9) .
C60 H60 0.9500 .
C61 C62 1.344(8) .
C61 C64 1.499(7) .
C62 C63 1.361(9) .
C62 H62 0.9500 .
C63 H63 0.9500 .
C64 O66 1.227(7) .
C64 O65 1.258(7) .
N71 C75 1.338(7) .
N71 N72 1.366(7) .
N72 C73 1.365(7) .
C73 C74 1.396(8) .
C73 C76 1.469(9) .
C74 C75 1.414(9) .
C74 C78 1.483(7) .
C75 C77 1.490(9) .
C76 H76A 0.9800 .
C76 H76B 0.9800 .
C76 H76C 0.9800 .
C77 H77A 0.9800 .
C77 H77B 0.9800 .
C77 H77C 0.9800 .
C78 C83 1.386(8) .
C78 C79 1.392(8) .
C79 C80 1.386(7) .
C79 H79 0.9500 .
C80 C81 1.400(7) .
C80 H80 0.9500 .
C81 C82 1.410(7) .
C81 C84 1.486(6) .
C82 C83 1.390(7) .
C82 H82 0.9500 .
C83 H83 0.9500 .
C84 O85 1.246(6) .
C84 O86 1.261(6) .
N91 C95 1.334(6) .
N91 N92 1.368(5) .
N92 C93 1.342(6) .
C93 C94 1.388(7) .
C93 C96 1.501(6) .
C94 C95 1.417(7) .
C94 C98 1.469(7) .
C95 C97 1.491(7) .
C96 H96A 0.9800 .
C96 H96B 0.9800 .
C96 H96C 0.9800 .
C97 H97A 0.9800 .
C97 H97B 0.9800 .
C97 H97C 0.9800 .
C98 C103 1.407(7) .
C98 C99 1.410(7) .
C99 C100 1.382(7) .
C99 H99 0.9500 .
C100 C101 1.393(7) .
C100 H100 0.9500 .
C101 C102 1.400(7) .
C101 C104 1.494(6) .
C102 C103 1.377(7) .
C102 H102 0.9500 .
C103 H103 0.9500 .
C104 O106 1.250(6) .
C104 O105 1.259(6) .
O105 Mn1 2.094(4) 3_566
O106 Mn2 2.140(4) 3_566
N111 C115 1.342(7) .
N111 N112 1.369(5) .
N112 C113 1.345(6) .
C113 C114 1.386(7) .
C113 C116 1.500(7) .
C114 C115 1.424(7) .
C114 C118 1.461(7) .
C115 C117 1.490(8) .
C116 H11D 0.9800 .
C116 H11E 0.9800 .
C116 H11F 0.9800 .
C117 H11A 0.9800 .
C117 H11B 0.9800 .
C117 H11C 0.9800 .
C118 C123 1.391(8) .
C118 C119 1.399(8) .
C119 C120 1.392(8) .
C119 H119 0.9500 .
C120 C121 1.400(8) .
C120 H120 0.9500 .
C121 C122 1.389(7) .
C121 C124 1.482(7) .
C122 C123 1.374(8) .
C122 H122 0.9500 .
C123 H123 0.9500 .
C124 O125 1.269(6) .
C124 O126 1.280(6) .
O126 Mn3 2.183(4) 1_655
O126 Mn2 2.264(4) 1_655
N130 C131 1.175(10) .
C131 C132 1.458(10) .
C132 H13A 0.9800 .
C132 H13B 0.9800 .
C132 H13C 0.9800 .
C39A C40A 1.397(12) .
C39A H39A 0.9500 .
C40A H40A 0.9500 .
C42A C43A 1.391(13) .
C42A H42A 0.9500 .
C43A H43A 0.9500 .
C39B C40B 1.36(2) .
C39B H39B 0.9500 .
C40B H40B 0.9500 .
C42B C43B 1.416(18) .
C42B H42B 0.9500 .
C43B H43B 0.9500 .

loop_
_geom_torsion_atom_site_label_1
_geom_torsion_atom_site_label_2
_geom_torsion_atom_site_label_3
_geom_torsion_atom_site_label_4
_geom_torsion
_geom_torsion_site_symmetry_1
_geom_torsion_site_symmetry_4
C15 N11 N12 C13 1.2(6) . .
Mn1 N11 N12 C13 168.3(4) . .
C15 N11 N12 C1 -173.4(4) . .
Mn1 N11 N12 C1 -6.3(6) . .
N32 C1 N12 C13 -106.7(6) . .
N32 C1 N12 N11 66.7(5) . .
N11 N12 C13 C14 -1.1(6) . .
C1 N12 C13 C14 172.4(5) . .
N11 N12 C13 C16 178.2(6) . .
C1 N12 C13 C16 -8.3(10) . .
N12 C13 C14 C15 0.5(6) . .
C16 C13 C14 C15 -178.6(7) . .
N12 C13 C14 C18 -177.0(6) . .
C16 C13 C14 C18 3.8(11) . .
N12 N11 C15 C14 -0.8(6) . .
Mn1 N11 C15 C14 -167.2(4) . .
N12 N11 C15 C17 -179.6(5) . .
Mn1 N11 C15 C17 13.9(8) . .
C13 C14 C15 N11 0.2(6) . .
C18 C14 C15 N11 177.9(5) . .
C13 C14 C15 C17 178.9(6) . .
C18 C14 C15 C17 -3.5(10) . .
C13 C14 C18 C19 -49.5(9) . .
C15 C14 C18 C19 133.4(6) . .
C13 C14 C18 C23 131.7(7) . .
C15 C14 C18 C23 -45.4(8) . .
C23 C18 C19 C20 0.1(9) . .
C14 C18 C19 C20 -178.7(6) . .
C18 C19 C20 C21 0.2(10) . .
C19 C20 C21 C22 0.6(9) . .
C19 C20 C21 C24 180.0(5) . .
C20 C21 C22 C23 -1.7(9) . .
C24 C21 C22 C23 179.0(5) . .
C21 C22 C23 C18 2.0(9) . .
C19 C18 C23 C22 -1.1(9) . .
C14 C18 C23 C22 177.7(5) . .
C22 C21 C24 O25 -169.2(5) . .
C20 C21 C24 O25 11.5(8) . .
C22 C21 C24 O26 7.3(8) . .
C20 C21 C24 O26 -172.1(5) . .
O26 C24 O25 Mn1 -6.3(5) . 1_455
C21 C24 O25 Mn1 170.1(5) . 1_455
O25 C24 O26 Mn1 7.0(5) . 1_455
C21 C24 O26 Mn1 -169.4(4) . 1_455
O25 C24 O26 Mn2 -116.5(5) . 1_455
C21 C24 O26 Mn2 67.0(7) . 1_455
C35 N31 N32 C33 -0.2(6) . .
Mn1 N31 N32 C33 -168.6(4) . .
C35 N31 N32 C1 -175.8(5) . .
Mn1 N31 N32 C1 15.9(6) . .
N12 C1 N32 C33 112.7(6) . .
N12 C1 N32 N31 -72.7(5) . .
N31 N32 C33 C34 0.2(7) . .
C1 N32 C33 C34 175.1(5) . .
N31 N32 C33 C36 179.5(7) . .
C1 N32 C33 C36 -5.6(10) . .
N32 C33 C34 C35 -0.1(7) . .
C36 C33 C34 C35 -179.4(8) . .
N32 C33 C34 C38 -178.6(6) . .
C36 C33 C34 C38 2.1(12) . .
N32 N31 C35 C34 0.2(6) . .
Mn1 N31 C35 C34 166.4(4) . .
N32 N31 C35 C37 -178.3(6) . .
Mn1 N31 C35 C37 -12.0(9) . .
C33 C34 C35 N31 -0.1(7) . .
C38 C34 C35 N31 178.4(6) . .
C33 C34 C35 C37 178.2(7) . .
C38 C34 C35 C37 -3.3(11) . .
C33 C34 C38 C43B 139.8(10) . .
C35 C34 C38 C43B -38.4(13) . .
C33 C34 C38 C39B -44.3(16) . .
C35 C34 C38 C39B 137.5(14) . .
C33 C34 C38 C39A 36.6(11) . .
C35 C34 C38 C39A -141.6(8) . .
C33 C34 C38 C43A -141.1(8) . .
C35 C34 C38 C43A 40.7(11) . .
C42A C41 C44 O46 -43.6(9) . .
C40A C41 C44 O46 135.5(7) . .
C42B C41 C44 O46 34.4(10) . .
C40B C41 C44 O46 -142.3(15) . .
C42A C41 C44 O45 136.2(7) . .
C40A C41 C44 O45 -44.7(9) . .
C42B C41 C44 O45 -145.8(9) . .
C40B C41 C44 O45 37.5(16) . .
O46 C44 O45 Mn3 0.1(10) . 3_565
C41 C44 O45 Mn3 -179.7(4) . 3_565
O45 C44 O46 Mn2 30.2(11) . 3_565
C41 C44 O46 Mn2 -150.0(5) . 3_565
C55 N51 N52 C53 -0.3(6) . .
Mn6 N51 N52 C53 -169.4(3) . .
C55 N51 N52 C2 177.1(5) . .
Mn6 N51 N52 C2 8.0(6) . .
N52 C2 N52 N51 -66.3(8) 4_565 .
N52 C2 N52 C53 110.7(7) 4_565 .
N51 N52 C53 C54 -0.8(6) . .
C2 N52 C53 C54 -178.0(5) . .
N51 N52 C53 C56 -179.8(5) . .
C2 N52 C53 C56 3.0(8) . .
N52 C53 C54 C55 1.5(6) . .
C56 C53 C54 C55 -179.6(5) . .
N52 C53 C54 C58 178.7(5) . .
C56 C53 C54 C58 -2.4(9) . .
N52 N51 C55 C54 1.3(6) . .
Mn6 N51 C55 C54 168.6(4) . .
N52 N51 C55 C57 -176.8(6) . .
Mn6 N51 C55 C57 -9.6(9) . .
C53 C54 C55 N51 -1.8(7) . .
C58 C54 C55 N51 -179.0(5) . .
C53 C54 C55 C57 176.2(6) . .
C58 C54 C55 C57 -1.0(10) . .
C53 C54 C58 C63 -83.4(10) . .
C55 C54 C58 C63 93.1(10) . .
C53 C54 C58 C59 109.6(10) . .
C55 C54 C58 C59 -73.9(10) . .
C63 C58 C59 C60 12.0(17) . .
C54 C58 C59 C60 179.7(10) . .
C58 C59 C60 C61 -3.4(19) . .
C59 C60 C61 C62 -6.6(16) . .
C59 C60 C61 C64 -177.4(10) . .
C60 C61 C62 C63 7.9(16) . .
C64 C61 C62 C63 178.6(9) . .
C59 C58 C63 C62 -11.0(16) . .
C54 C58 C63 C62 -178.6(10) . .
C61 C62 C63 C58 1.0(19) . .
C62 C61 C64 O66 13.7(10) . .
C60 C61 C64 O66 -176.1(8) . .
C62 C61 C64 O65 -165.3(8) . .
C60 C61 C64 O65 4.9(10) . .
O66 C64 O65 Mn1 -1.2(9) . .
C61 C64 O65 Mn1 177.7(4) . .
O65 C64 O66 Mn2 12.6(10) . .
C61 C64 O66 Mn2 -166.4(5) . .
C75 N71 N72 C73 -0.4(6) . .
Mn4 N71 N72 C73 167.7(3) . .
C75 N71 N72 C3 -178.9(5) . .
Mn4 N71 N72 C3 -10.9(6) . .
N72 C3 N72 C73 -108.4(7) 4_575 .
N72 C3 N72 N71 69.9(7) 4_575 .
N71 N72 C73 C74 1.3(6) . .
C3 N72 C73 C74 179.7(5) . .
N71 N72 C73 C76 -179.5(5) . .
C3 N72 C73 C76 -1.2(8) . .
N72 C73 C74 C75 -1.7(6) . .
C76 C73 C74 C75 179.2(6) . .
N72 C73 C74 C78 178.3(5) . .
C76 C73 C74 C78 -0.7(9) . .
N72 N71 C75 C74 -0.8(6) . .
Mn4 N71 C75 C74 -166.8(4) . .
N72 N71 C75 C77 175.1(5) . .
Mn4 N71 C75 C77 9.1(9) . .
C73 C74 C75 N71 1.6(6) . .
C78 C74 C75 N71 -178.4(5) . .
C73 C74 C75 C77 -174.1(6) . .
C78 C74 C75 C77 5.9(9) . .
C73 C74 C78 C83 -123.4(7) . .
C75 C74 C78 C83 56.6(9) . .
C73 C74 C78 C79 59.5(9) . .
C75 C74 C78 C79 -120.5(7) . .
C83 C78 C79 C80 0.4(11) . .
C74 C78 C79 C80 177.6(7) . .
C78 C79 C80 C81 -0.9(11) . .
C79 C80 C81 C82 2.0(9) . .
C79 C80 C81 C84 -178.2(6) . .
C80 C81 C82 C83 -2.6(9) . .
C84 C81 C82 C83 177.6(6) . .
C79 C78 C83 C82 -1.0(10) . .
C74 C78 C83 C82 -178.2(6) . .
C81 C82 C83 C78 2.1(10) . .
C80 C81 C84 O85 -0.8(8) . .
C82 C81 C84 O85 179.0(5) . .
C80 C81 C84 O86 180.0(5) . .
C82 C81 C84 O86 -0.2(8) . .
O86 C84 O85 Mn2 -21.9(9) . .
C81 C84 O85 Mn2 159.0(4) . .
O85 C84 O86 Mn3 -1.8(8) . .
C81 C84 O86 Mn3 177.3(3) . .
C95 N91 N92 C93 0.4(6) . .
Mn3 N91 N92 C93 172.5(3) . .
C95 N91 N92 C4 177.2(4) . .
Mn3 N91 N92 C4 -10.7(5) . .
N112 C4 N92 C93 -114.6(5) . .
N112 C4 N92 N91 69.2(5) . .
N91 N92 C93 C94 -0.5(6) . .
C4 N92 C93 C94 -176.9(5) . .
N91 N92 C93 C96 -177.9(5) . .
C4 N92 C93 C96 5.7(8) . .
N92 C93 C94 C95 0.3(6) . .
C96 C93 C94 C95 177.5(6) . .
N92 C93 C94 C98 -180.0(5) . .
C96 C93 C94 C98 -2.8(10) . .
N92 N91 C95 C94 -0.2(6) . .
Mn3 N91 C95 C94 -170.7(4) . .
N92 N91 C95 C97 179.4(5) . .
Mn3 N91 C95 C97 8.9(8) . .
C93 C94 C95 N91 -0.1(6) . .
C98 C94 C95 N91 -179.8(5) . .
C93 C94 C95 C97 -179.6(6) . .
C98 C94 C95 C97 0.7(10) . .
C93 C94 C98 C103 141.4(6) . .
C95 C94 C98 C103 -39.0(9) . .
C93 C94 C98 C99 -38.1(9) . .
C95 C94 C98 C99 141.5(6) . .
C103 C98 C99 C100 -2.9(9) . .
C94 C98 C99 C100 176.6(6) . .
C98 C99 C100 C101 3.8(9) . .
C99 C100 C101 C102 -1.5(9) . .
C99 C100 C101 C104 -179.4(5) . .
C100 C101 C102 C103 -1.6(8) . .
C104 C101 C102 C103 176.3(5) . .
C101 C102 C103 C98 2.4(9) . .
C99 C98 C103 C102 -0.1(9) . .
C94 C98 C103 C102 -179.6(5) . .
C100 C101 C104 O106 -144.7(5) . .
C102 C101 C104 O106 37.4(7) . .
C100 C101 C104 O105 34.9(7) . .
C102 C101 C104 O105 -142.9(5) . .
O106 C104 O105 Mn1 -7.5(8) . 3_566
C101 C104 O105 Mn1 172.9(4) . 3_566
O105 C104 O106 Mn2 -31.4(9) . 3_566
C101 C104 O106 Mn2 148.2(4) . 3_566
C115 N111 N112 C113 -0.7(5) . .
Mn3 N111 N112 C113 -170.2(3) . .
C115 N111 N112 C4 175.5(4) . .
Mn3 N111 N112 C4 6.0(5) . .
N92 C4 N112 C113 109.0(6) . .
N92 C4 N112 N111 -66.2(5) . .
N111 N112 C113 C114 0.5(6) . .
C4 N112 C113 C114 -175.0(5) . .
N111 N112 C113 C116 179.5(5) . .
C4 N112 C113 C116 4.0(9) . .
N112 C113 C114 C115 -0.2(6) . .
C116 C113 C114 C115 -179.1(6) . .
N112 C113 C114 C118 178.2(6) . .
C116 C113 C114 C118 -0.7(10) . .
N112 N111 C115 C114 0.5(6) . .
Mn3 N111 C115 C114 169.0(4) . .
N112 N111 C115 C117 179.0(5) . .
Mn3 N111 C115 C117 -12.5(8) . .
C113 C114 C115 N111 -0.2(6) . .
C118 C114 C115 N111 -178.7(5) . .
C113 C114 C115 C117 -178.5(6) . .
C118 C114 C115 C117 3.0(10) . .
C113 C114 C118 C123 -130.4(7) . .
C115 C114 C118 C123 47.7(9) . .
C113 C114 C118 C119 50.6(10) . .
C115 C114 C118 C119 -131.4(7) . .
C123 C118 C119 C120 -3.9(10) . .
C114 C118 C119 C120 175.2(6) . .
C118 C119 C120 C121 1.0(10) . .
C119 C120 C121 C122 2.0(10) . .
C119 C120 C121 C124 -175.3(6) . .
C120 C121 C122 C123 -1.9(10) . .
C124 C121 C122 C123 175.5(6) . .
C121 C122 C123 C118 -1.2(11) . .
C119 C118 C123 C122 4.1(10) . .
C114 C118 C123 C122 -175.0(6) . .
C122 C121 C124 O125 170.4(6) . .
C120 C121 C124 O125 -12.3(9) . .
C122 C121 C124 O126 -7.2(8) . .
C120 C121 C124 O126 170.2(5) . .
O125 C124 O126 Mn3 -12.5(6) . 1_655
C121 C124 O126 Mn3 165.1(4) . 1_655
O125 C124 O126 Mn2 120.0(5) . 1_655
C121 C124 O126 Mn2 -62.4(8) . 1_655
C43B C38 C39A C40A 58.8(13) . .
C39B C38 C39A C40A -66.8(13) . .
C43A C38 C39A C40A 0.7(14) . .
C34 C38 C39A C40A -177.2(9) . .
C42A C41 C40A C39A -0.8(14) . .
C42B C41 C40A C39A -57.9(12) . .
C40B C41 C40A C39A 64.1(11) . .
C44 C41 C40A C39A -179.8(8) . .
C38 C39A C40A C41 -0.5(16) . .
C40A C41 C42A C43A 1.9(13) . .
C42B C41 C42A C43A 68.1(11) . .
C40B C41 C42A C43A -56.9(13) . .
C44 C41 C42A C43A -179.1(8) . .
C41 C42A C43A C38 -1.7(15) . .
C43B C38 C43A C42A -68.1(11) . .
C39B C38 C43A C42A 61.3(12) . .
C39A C38 C43A C42A 0.5(13) . .
C34 C38 C43A C42A 178.3(8) . .
C43B C38 C39B C40B -4(3) . .
C39A C38 C39B C40B 66(2) . .
C43A C38 C39B C40B -58(2) . .
C34 C38 C39B C40B -180(2) . .
C38 C39B C40B C41 -1(4) . .
C42A C41 C40B C39B 62(2) . .
C40A C41 C40B C39B -67(2) . .
C42B C41 C40B C39B 5(3) . .
C44 C41 C40B C39B -178(2) . .
C42A C41 C42B C43B -68.6(13) . .
C40A C41 C42B C43B 59.6(14) . .
C40B C41 C42B C43B -3(2) . .
C44 C41 C42B C43B 179.9(11) . .
C39B C38 C43B C42B 5(2) . .
C39A C38 C43B C42B -56.4(15) . .
C43A C38 C43B C42B 66.9(14) . .
C34 C38 C43B C42B -179.2(11) . .
C41 C42B C43B C38 -1(2) . .

loop_
_platon_squeeze_void_nr
_platon_squeeze_void_average_x
_platon_squeeze_void_average_y
_platon_squeeze_void_average_z
_platon_squeeze_void_volume
_platon_squeeze_void_count_electrons
_platon_squeeze_void_content
1 -0.500 0.116 0.000 1801 388 ' '
2 0.500 0.500 0.500 372 64 ' '
3 0.500 1.000 0.500 372 65 ' '
